data_4318050
loop_
_publ_author_name
'Christopher J. Chang'
'Yongqi Deng'
'Shie-Ming Peng'
'Gene-Hsiang Lee'
'Chen-Yu Yeh'
'Daniel G. Nocera'

_publ_section_title
;
 A Convergent Synthetic Approach Using Sterically Demanding
 Aryldipyrrylmethanes for Tuning the Pocket Sizes of Cofacial
 Bisporphyrins
;
_journal_name_full 'Inorganic Chemistry'
_journal_page_first 3008
_journal_page_last 3016
_journal_paper_doi 10.1021/ic025507k
_journal_volume 41
_journal_year 2002
_chemical_formula_sum 'C99 H102 Cl14 Mn2 N8 O5'
_chemical_formula_weight 2090.07
_chemical_name_systematic
;
  ?
;
_space_group_IT_number 14
_symmetry_cell_setting monoclinic
_symmetry_space_group_name_Hall '-P 2ybc'
_symmetry_space_group_name_H-M 'P 1 21/c 1'
_atom_sites_solution_hydrogens geom
_atom_sites_solution_primary direct
_atom_sites_solution_secondary difmap
_audit_creation_method SHELXL
_cell_angle_alpha 90.00
_cell_angle_beta 91.9470(10)
_cell_angle_gamma 90.00
_cell_formula_units_Z 4
_cell_length_a 19.5891(3)
_cell_length_b 15.0741(2)
_cell_length_c 33.2019(6)
_cell_measurement_temperature 293(2)
_cell_volume 9798.5(3)
_computing_cell_refinement 'Siemens XSCANS'
_computing_data_collection 'Siemens XSCANS'
_computing_data_reduction 'Siemens SHELXTL'
_computing_molecular_graphics 'Siemens SHELXTL'
_computing_publication_material 'Siemens SHELXTL'
_computing_structure_refinement 'SHELXL-93 (Sheldrick, 1993)'
_computing_structure_solution 'SHELXS-86 (Sheldrick, 1990)'
_diffrn_ambient_temperature 293(2)
_diffrn_measurement_device 'Siemens P4'
_diffrn_measurement_method '\w scans'
_diffrn_radiation_monochromator graphite
_diffrn_radiation_source 'fine-focus sealed tube'
_diffrn_radiation_type MoK\a
_diffrn_radiation_wavelength 0.71073
_diffrn_reflns_av_R_equivalents 0.0446
_diffrn_reflns_av_sigmaI/netI 0.0406
_diffrn_reflns_limit_h_max 21
_diffrn_reflns_limit_h_min -21
_diffrn_reflns_limit_k_max 16
_diffrn_reflns_limit_k_min -16
_diffrn_reflns_limit_l_max 36
_diffrn_reflns_limit_l_min -18
_diffrn_reflns_number 38526
_diffrn_reflns_theta_max 23.26
_diffrn_reflns_theta_min 1.23
_exptl_absorpt_coefficient_mu 0.696
_exptl_absorpt_correction_T_max 0.2752
_exptl_absorpt_correction_T_min 0.2252
_exptl_absorpt_correction_type empirical
_exptl_crystal_density_diffrn 1.417
_exptl_crystal_F_000 4320
_refine_diff_density_max 1.486
_refine_diff_density_min -1.021
_refine_diff_density_rms 0.095
_refine_ls_extinction_coef 0.00000(13)
_refine_ls_extinction_expression Fc^*^=kFc[1+0.001xFc^2^\l^3^/sin(2\q)]^-1/4^
_refine_ls_extinction_method SHELXL
_refine_ls_goodness_of_fit_all 1.101
_refine_ls_goodness_of_fit_obs 1.132
_refine_ls_matrix_type full
_refine_ls_number_parameters 1154
_refine_ls_number_reflns 13991
_refine_ls_number_restraints 0
_refine_ls_restrained_S_all 1.135
_refine_ls_restrained_S_obs 1.132
_refine_ls_R_factor_all 0.1026
_refine_ls_R_factor_obs 0.0812
_refine_ls_shift/esd_max -1.048
_refine_ls_shift/esd_mean 0.001
_refine_ls_structure_factor_coef Fsqd
_refine_ls_weighting_details 'w=1/[\s^2^(Fo^2^)+(0.0897P)^2^+47.3090P] where P=(Fo^2^+2Fc^2^)/3'
_refine_ls_weighting_scheme calc
_refine_ls_wR_factor_all 0.2286
_refine_ls_wR_factor_obs 0.2045
_reflns_number_observed 11417
_reflns_number_total 14012
_reflns_observed_criterion >2sigma(I)
_cod_data_source_file ic025507k_3.cif
_cod_data_source_block 12
_cod_depositor_comments
;
The following automatic conversions were performed:

'_symmetry_cell_setting' value 'Monoclinic' changed to 'monoclinic'
according to the built-in table from CIF Core dictionary named
'cif_core.dic' version 2.4.1 from 2010-06-29.

Automatic conversion script
Id: cif_fix_values 1646 2011-03-28 12:23:43Z adriana 

The following automatic conversions were performed:

'_refine_ls_weighting_scheme' value 'calc
w=1/[\s^2^(Fo^2^)+(0.0897P)^2^+47.3090P] where P=(Fo^2^+2Fc^2^)/3'
was changed to 'calc'. New tag '_refine_ls_weighting_details' was
created. The value of the new tag was set to
'w=1/[\s^2^(Fo^2^)+(0.0897P)^2^+47.3090P] where P=(Fo^2^+2Fc^2^)/3'.

Automatic conversion script
Id: cif_fix_values 3143 2015-03-26 13:38:13Z robertas 
;
_cod_database_code 4318050

loop_
_symmetry_equiv_pos_as_xyz
'x, y, z'
'-x, y+1/2, -z+1/2'
'-x, -y, -z'
'x, -y-1/2, z-1/2'

loop_
_atom_site_aniso_label
_atom_site_aniso_U_11
_atom_site_aniso_U_22
_atom_site_aniso_U_33
_atom_site_aniso_U_23
_atom_site_aniso_U_13
_atom_site_aniso_U_12
Mn1 0.0247(5) 0.0252(5) 0.0287(5) -0.0019(4) 0.0017(3) 0.0012(3)
Cl1 0.0567(10) 0.0342(8) 0.0386(9) 0.0066(7) 0.0043(7) 0.0060(7)
N1A 0.029(3) 0.029(3) 0.028(3) -0.001(2) 0.004(2) 0.000(2)
N2A 0.029(3) 0.029(3) 0.033(3) -0.003(2) 0.001(2) 0.005(2)
N3A 0.031(3) 0.029(3) 0.032(3) 0.001(2) 0.000(2) -0.001(2)
N4A 0.026(3) 0.031(3) 0.029(3) -0.001(2) 0.005(2) 0.000(2)
C1 0.033(3) 0.034(3) 0.023(3) 0.003(3) 0.004(2) 0.004(3)
C2 0.030(3) 0.040(4) 0.027(3) 0.002(3) -0.001(2) 0.009(3)
C2A 0.040(4) 0.047(4) 0.038(4) -0.004(3) 0.007(3) 0.012(3)
C2B 0.051(4) 0.076(6) 0.057(5) 0.009(4) -0.001(4) 0.024(4)
C3 0.040(4) 0.035(3) 0.026(3) -0.002(3) -0.002(3) 0.005(3)
C3A 0.042(4) 0.043(4) 0.048(4) -0.009(3) 0.002(3) 0.011(3)
C4 0.036(3) 0.028(3) 0.024(3) -0.002(2) 0.004(2) 0.004(3)
C5 0.032(3) 0.029(3) 0.021(3) 0.002(2) 0.003(2) -0.003(3)
C6 0.033(3) 0.030(3) 0.023(3) 0.001(2) 0.004(2) -0.002(3)
C7 0.033(3) 0.034(3) 0.030(3) 0.002(3) 0.004(3) -0.006(3)
C7A 0.034(3) 0.047(4) 0.044(4) -0.001(3) -0.002(3) -0.002(3)
C8 0.029(3) 0.037(3) 0.039(3) 0.001(3) 0.005(3) -0.002(3)
C8A 0.029(3) 0.047(4) 0.055(4) -0.004(3) 0.002(3) -0.002(3)
C8B 0.036(4) 0.066(5) 0.088(6) 0.014(5) 0.000(4) 0.010(4)
C9 0.028(3) 0.033(3) 0.033(3) -0.002(3) 0.001(2) 0.001(3)
C10 0.026(3) 0.041(4) 0.043(4) -0.003(3) 0.003(3) 0.010(3)
C11 0.031(3) 0.032(3) 0.036(3) -0.002(3) 0.001(3) 0.005(3)
C12 0.036(4) 0.043(4) 0.040(4) -0.006(3) 0.002(3) 0.011(3)
C12A 0.040(4) 0.065(5) 0.052(4) -0.021(4) 0.001(3) 0.015(3)
C12B 0.063(5) 0.076(6) 0.083(6) -0.025(5) -0.006(4) 0.034(5)
C13 0.041(4) 0.034(3) 0.034(3) -0.004(3) 0.000(3) 0.006(3)
C13A 0.050(4) 0.069(5) 0.056(5) -0.035(4) 0.004(4) 0.013(4)
C14 0.037(3) 0.026(3) 0.030(3) -0.005(3) 0.002(3) 0.003(3)
C15 0.036(3) 0.026(3) 0.033(3) -0.005(3) -0.001(3) 0.000(3)
C15A 0.031(3) 0.047(4) 0.037(4) -0.008(3) -0.001(3) 0.002(3)
C15B 0.038(4) 0.054(5) 0.051(4) -0.009(4) -0.004(3) 0.007(3)
C15C 0.059(5) 0.078(6) 0.045(4) 0.001(4) -0.007(4) 0.015(4)
C15D 0.058(5) 0.092(7) 0.046(5) -0.026(5) -0.016(4) 0.009(5)
C15E 0.060(5) 0.063(5) 0.054(5) -0.025(4) -0.010(4) -0.002(4)
C15F 0.041(4) 0.050(4) 0.052(4) -0.017(4) -0.005(3) -0.004(3)
C15G 0.168(11) 0.041(5) 0.070(6) -0.015(4) 0.007(6) -0.024(6)
C15H 0.073(6) 0.065(5) 0.078(6) 0.023(5) -0.009(5) 0.016(4)
C16 0.032(3) 0.032(3) 0.033(3) -0.001(3) -0.003(3) 0.001(3)
C17 0.037(4) 0.038(4) 0.045(4) -0.001(3) -0.002(3) -0.005(3)
C17A 0.041(4) 0.067(5) 0.075(5) -0.028(4) 0.007(4) -0.022(4)
C18 0.030(3) 0.035(3) 0.044(4) -0.001(3) -0.002(3) -0.005(3)
C18A 0.033(3) 0.048(4) 0.054(4) -0.001(3) 0.005(3) -0.008(3)
C18B 0.034(4) 0.090(7) 0.099(7) 0.014(5) 0.006(4) 0.004(4)
C19 0.029(3) 0.033(3) 0.038(3) 0.007(3) 0.001(3) 0.002(3)
C20 0.029(3) 0.041(4) 0.032(3) 0.006(3) 0.004(3) 0.002(3)
O2 0.071(4) 0.048(3) 0.055(3) 0.005(2) -0.005(3) 0.012(3)
O3 0.090(4) 0.038(3) 0.049(3) -0.013(2) -0.002(3) -0.007(3)
Mn2 0.0236(5) 0.0271(5) 0.0303(5) 0.0009(4) 0.0017(3) 0.0006(4)
Cl2 0.0407(9) 0.0424(9) 0.0415(9) 0.0118(7) -0.0043(7) -0.0011(7)
N5 0.026(3) 0.030(3) 0.037(3) 0.006(2) 0.004(2) 0.001(2)
N6 0.034(3) 0.036(3) 0.031(3) 0.001(2) 0.002(2) 0.008(2)
N7 0.023(2) 0.029(3) 0.033(3) 0.001(2) 0.002(2) 0.001(2)
N8 0.022(2) 0.027(3) 0.033(3) 0.002(2) 0.002(2) 0.001(2)
C21 0.028(3) 0.026(3) 0.025(3) 0.000(2) -0.001(2) 0.001(2)
C22 0.032(3) 0.030(3) 0.027(3) 0.002(2) 0.000(2) 0.002(3)
C22A 0.032(3) 0.040(4) 0.036(3) -0.001(3) 0.000(3) 0.005(3)
C22B 0.053(5) 0.073(5) 0.054(5) 0.004(4) 0.001(4) 0.028(4)
C23 0.033(3) 0.032(3) 0.026(3) 0.001(3) 0.000(2) 0.000(3)
C23A 0.042(4) 0.035(4) 0.047(4) -0.008(3) -0.003(3) 0.003(3)
C24 0.031(3) 0.028(3) 0.024(3) 0.002(2) 0.001(2) -0.001(2)
C25 0.027(3) 0.031(3) 0.030(3) 0.008(3) 0.004(2) -0.002(2)
C26 0.026(3) 0.030(3) 0.035(3) 0.007(3) 0.003(2) -0.003(2)
C27 0.027(3) 0.025(3) 0.056(4) 0.007(3) 0.005(3) -0.004(2)
C27A 0.024(3) 0.045(4) 0.083(5) -0.006(4) 0.000(3) -0.003(3)
C28 0.026(3) 0.034(3) 0.049(4) 0.008(3) 0.009(3) 0.000(3)
C28A 0.030(3) 0.044(4) 0.064(5) 0.005(3) 0.016(3) 0.001(3)
C28B 0.053(5) 0.075(6) 0.092(6) 0.021(5) 0.024(4) 0.026(4)
C29 0.029(3) 0.029(3) 0.042(4) 0.006(3) 0.011(3) -0.002(3)
C30 0.039(4) 0.040(4) 0.035(3) 0.003(3) 0.012(3) 0.007(3)
C31 0.034(3) 0.042(4) 0.034(3) 0.000(3) 0.004(3) 0.008(3)
C32 0.041(4) 0.046(4) 0.041(4) -0.008(3) 0.003(3) 0.009(3)
C32A 0.050(4) 0.071(5) 0.061(5) -0.032(4) 0.010(4) 0.002(4)
C32B 0.063(5) 0.080(6) 0.099(7) -0.027(6) 0.012(5) 0.022(5)
C33 0.039(4) 0.051(4) 0.046(4) -0.012(3) -0.003(3) 0.007(3)
C33A 0.047(4) 0.081(6) 0.080(6) -0.048(5) 0.008(4) 0.000(4)
C34 0.038(4) 0.035(3) 0.036(3) -0.007(3) -0.005(3) 0.005(3)
C35 0.037(3) 0.032(3) 0.035(3) 0.000(3) -0.003(3) -0.001(3)
C35A 0.040(4) 0.036(4) 0.053(4) -0.004(3) 0.008(3) 0.001(3)
C35B 0.042(4) 0.039(4) 0.064(5) -0.015(4) 0.006(3) -0.006(3)
C35C 0.051(5) 0.053(5) 0.101(7) -0.021(5) 0.011(5) -0.014(4)
C35D 0.077(6) 0.057(6) 0.108(8) -0.024(6) 0.016(6) -0.019(5)
C35E 0.103(7) 0.030(4) 0.104(8) 0.010(5) 0.036(6) 0.007(4)
C35F 0.086(6) 0.041(4) 0.057(5) -0.006(4) 0.011(4) 0.008(4)
C35G 0.217(16) 0.086(8) 0.082(8) 0.019(7) -0.013(9) 0.019(9)
C35H 0.059(5) 0.095(7) 0.062(5) -0.021(5) -0.013(4) 0.000(5)
C36 0.031(3) 0.032(3) 0.028(3) 0.002(3) -0.005(2) -0.003(3)
C37 0.035(3) 0.034(3) 0.033(3) 0.002(3) 0.002(3) -0.002(3)
C37A 0.032(3) 0.048(4) 0.059(4) -0.005(3) 0.009(3) -0.013(3)
C38 0.026(3) 0.038(3) 0.029(3) 0.007(3) 0.004(2) 0.000(3)
C38A 0.031(3) 0.037(4) 0.051(4) 0.006(3) 0.000(3) -0.001(3)
C38B 0.047(5) 0.098(7) 0.098(7) 0.045(6) 0.004(5) 0.032(5)
C39 0.028(3) 0.032(3) 0.028(3) 0.005(3) -0.002(2) 0.000(3)
C40 0.028(3) 0.032(3) 0.027(3) 0.004(3) 0.002(2) 0.005(2)
O4 0.045(3) 0.056(3) 0.054(3) -0.014(3) -0.014(2) -0.009(2)
O5 0.152(6) 0.048(3) 0.064(4) 0.012(3) 0.000(4) 0.027(4)
O1 0.044(2) 0.027(2) 0.029(2) -0.002(2) 0.002(2) -0.013(2)
C41 0.028(3) 0.026(3) 0.042(4) 0.001(3) 0.001(3) -0.002(2)
C42 0.031(3) 0.027(3) 0.032(3) -0.003(3) 0.002(2) 0.000(2)
C43 0.052(4) 0.038(4) 0.039(4) 0.003(3) 0.006(3) -0.004(3)
C44 0.063(5) 0.032(4) 0.061(5) 0.005(3) 0.009(4) -0.018(3)
C45 0.054(4) 0.038(4) 0.055(5) -0.010(3) 0.001(3) -0.020(3)
C46 0.038(3) 0.032(3) 0.040(4) -0.007(3) 0.000(3) -0.007(3)
C47 0.052(4) 0.036(4) 0.042(4) -0.007(3) -0.010(3) -0.011(3)
C47A 0.069(5) 0.073(6) 0.068(5) 0.017(4) -0.035(4) -0.034(4)
C47B 0.150(9) 0.044(5) 0.050(5) -0.015(4) 0.009(5) 0.014(5)
C48 0.037(3) 0.042(4) 0.033(3) -0.007(3) -0.004(3) 0.000(3)
C49 0.047(4) 0.062(5) 0.038(4) -0.013(3) -0.014(3) -0.008(4)
C50 0.051(4) 0.069(5) 0.032(4) 0.013(3) -0.006(3) -0.008(4)
C51 0.035(3) 0.052(4) 0.040(4) 0.007(3) -0.003(3) -0.010(3)
C52 0.023(3) 0.036(3) 0.035(3) 0.001(3) -0.003(2) -0.001(3)
C53 0.028(3) 0.032(3) 0.028(3) 0.000(3) 0.001(2) -0.002(3)
C1S 0.073(6) 0.118(9) 0.089(7) 0.006(6) -0.015(5) -0.020(6)
Cl1S 0.157(3) 0.080(2) 0.103(2) -0.006(2) -0.032(2) 0.006(2)
Cl2S 0.105(2) 0.205(4) 0.113(2) 0.047(3) -0.001(2) -0.035(3)
Cl3S 0.142(3) 0.144(3) 0.109(2) -0.050(2) 0.016(2) 0.019(2)
C2S 0.127(9) 0.065(6) 0.088(7) -0.002(5) -0.015(6) -0.009(6)
Cl4S 0.125(2) 0.107(2) 0.108(2) -0.024(2) -0.015(2) -0.005(2)
Cl5S 0.130(3) 0.109(2) 0.124(3) 0.007(2) 0.027(2) 0.015(2)
Cl6S 0.146(3) 0.090(2) 0.161(3) 0.055(2) -0.012(2) -0.012(2)
C3S 0.066(5) 0.086(6) 0.048(5) 0.019(4) 0.011(4) 0.014(5)
Cl7S 0.111(2) 0.088(2) 0.0608(13) 0.0261(12) 0.0075(13) 0.0181(14)
Cl8S 0.089(2) 0.099(2) 0.074(2) 0.0047(14) -0.0051(13) -0.0027(14)
Cl9S 0.079(2) 0.109(2) 0.098(2) -0.018(2) -0.0177(14) 0.0204(15)
C4S 0.080(6) 0.040(4) 0.083(6) 0.006(4) -0.010(5) 0.008(4)
Cl10 0.113(2) 0.123(2) 0.095(2) -0.006(2) 0.018(2) -0.001(2)
Cl11 0.123(2) 0.083(2) 0.079(2) 0.0029(13) -0.0246(15) 0.002(2)
Cl12 0.076(2) 0.106(2) 0.154(3) 0.015(2) -0.027(2) -0.015(2)

loop_
_atom_site_label
_atom_site_type_symbol
_atom_site_fract_x
_atom_site_fract_y
_atom_site_fract_z
_atom_site_U_iso_or_equiv
_atom_site_thermal_displace_type
_atom_site_occupancy
_atom_site_calc_flag
_atom_site_refinement_flags
_atom_site_disorder_group
Mn1 Mn 0.20954(4) 0.94645(5) 0.20356(3) 0.0262(2) Uani 1 d . .
Cl1 Cl 0.21752(9) 0.84117(10) 0.25774(5) 0.0431(4) Uani 1 d . .
N1A N 0.1196(2) 0.9061(3) 0.17862(14) 0.0287(11) Uani 1 d . .
N2A N 0.1639(2) 1.0393(3) 0.23622(14) 0.0303(11) Uani 1 d . .
N3A N 0.2970(2) 1.0133(3) 0.21542(14) 0.0310(11) Uani 1 d . .
N4A N 0.2538(2) 0.8722(3) 0.16204(14) 0.0284(11) Uani 1 d . .
C1 C 0.3222(3) 0.8727(4) 0.1546(2) 0.0299(13) Uani 1 d . .
C2 C 0.3402(3) 0.7937(4) 0.1339(2) 0.0324(14) Uani 1 d . .
C2A C 0.4118(3) 0.7709(5) 0.1221(2) 0.042(2) Uani 1 d . .
H2AA H 0.4340(3) 0.8244(5) 0.1130(2) 0.050 Uiso 1 calc R .
H2AB H 0.4093(3) 0.7298(5) 0.0996(2) 0.050 Uiso 1 calc R .
C2B C 0.4550(4) 0.7301(6) 0.1557(2) 0.061(2) Uani 1 d . .
H2BA H 0.4996(4) 0.7173(6) 0.1462(2) 0.092 Uiso 1 calc R .
H2BB H 0.4340(4) 0.6762(6) 0.1644(2) 0.092 Uiso 1 calc R .
H2BC H 0.4587(4) 0.7709(6) 0.1779(2) 0.092 Uiso 1 calc R .
C3 C 0.2837(3) 0.7440(4) 0.1292(2) 0.0338(14) Uani 1 d . .
C3A C 0.2829(3) 0.6516(4) 0.1128(2) 0.044(2) Uani 1 d . .
H3AA H 0.2370(3) 0.6292(4) 0.1123(2) 0.066 Uiso 1 calc R .
H3AB H 0.3114(3) 0.6143(4) 0.1297(2) 0.066 Uiso 1 calc R .
H3AC H 0.2997(3) 0.6518(4) 0.0860(2) 0.066 Uiso 1 calc R .
C4 C 0.2277(3) 0.7955(4) 0.1445(2) 0.0297(13) Uani 1 d . .
C5 C 0.1582(3) 0.7795(4) 0.1388(2) 0.0274(12) Uani 1 d . .
C6 C 0.1072(3) 0.8378(4) 0.1517(2) 0.0283(13) Uani 1 d . .
C7 C 0.0347(3) 0.8344(4) 0.1411(2) 0.0322(13) Uani 1 d . .
C7A C -0.0024(3) 0.7795(4) 0.1099(2) 0.042(2) Uani 1 d . .
H7AA H 0.0289(3) 0.7388(4) 0.0981(2) 0.062 Uiso 1 calc R .
H7AB H -0.0217(3) 0.8176(4) 0.0893(2) 0.062 Uiso 1 calc R .
H7AC H -0.0382(3) 0.7470(4) 0.1223(2) 0.062 Uiso 1 calc R .
C8 C 0.0040(3) 0.8986(4) 0.1632(2) 0.0348(14) Uani 1 d . .
C8A C -0.0705(3) 0.9209(5) 0.1648(2) 0.044(2) Uani 1 d . .
H8AA H -0.0819(3) 0.9285(5) 0.1928(2) 0.053 Uiso 1 calc R .
H8AB H -0.0967(3) 0.8709(5) 0.1543(2) 0.053 Uiso 1 calc R .
C8B C -0.0930(4) 1.0029(5) 0.1419(3) 0.063(2) Uani 1 d . .
H8BA H -0.1411(4) 1.0116(5) 0.1447(3) 0.095 Uiso 1 calc R .
H8BB H -0.0835(4) 0.9957(5) 0.1139(3) 0.095 Uiso 1 calc R .
H8BC H -0.0686(4) 1.0535(5) 0.1525(3) 0.095 Uiso 1 calc R .
C9 C 0.0570(3) 0.9421(4) 0.1865(2) 0.0311(13) Uani 1 d . .
C10 C 0.0462(3) 1.0075(4) 0.2146(2) 0.0363(15) Uani 1 d . .
H10A H 0.0012(3) 1.0256(4) 0.2173(2) 0.044 Uiso 1 calc R .
C11 C 0.0945(3) 1.0490(4) 0.2392(2) 0.0330(14) Uani 1 d . .
C12 C 0.0794(3) 1.1044(4) 0.2725(2) 0.040(2) Uani 1 d . .
C12A C 0.0094(3) 1.1331(5) 0.2833(2) 0.052(2) Uani 1 d . .
H12A H 0.0089(3) 1.1444(5) 0.3120(2) 0.063 Uiso 1 calc R .
H12B H -0.0226(3) 1.0854(5) 0.2772(2) 0.063 Uiso 1 calc R .
C12B C -0.0135(4) 1.2154(6) 0.2609(3) 0.074(3) Uani 1 d . .
H12C H -0.0585(4) 1.2314(6) 0.2687(3) 0.111 Uiso 1 calc R .
H12D H -0.0139(4) 1.2041(6) 0.2324(3) 0.111 Uiso 1 calc R .
H12E H 0.0175(4) 1.2631(6) 0.2672(3) 0.111 Uiso 1 calc R .
C13 C 0.1400(3) 1.1251(4) 0.2914(2) 0.0364(14) Uani 1 d . .
C13A C 0.1464(4) 1.1805(5) 0.3289(2) 0.058(2) Uani 1 d . .
H13A H 0.1938(4) 1.1865(5) 0.3369(2) 0.088 Uiso 1 calc R .
H13B H 0.1224(4) 1.1523(5) 0.3502(2) 0.088 Uiso 1 calc R .
H13C H 0.1272(4) 1.2382(5) 0.3238(2) 0.088 Uiso 1 calc R .
C14 C 0.1933(3) 1.0859(4) 0.2684(2) 0.0311(13) Uani 1 d . .
C15 C 0.2634(3) 1.0973(4) 0.2744(2) 0.0318(13) Uani 1 d . .
C15A C 0.2878(3) 1.1311(4) 0.3148(2) 0.0384(15) Uani 1 d . .
C15B C 0.2958(3) 1.0700(5) 0.3459(2) 0.048(2) Uani 1 d . .
C15C C 0.3151(4) 1.0959(6) 0.3848(2) 0.061(2) Uani 1 d . .
H15A H 0.3194(4) 1.0546(6) 0.4055(2) 0.073 Uiso 1 calc R .
C15D C 0.3275(4) 1.1839(7) 0.3917(2) 0.066(2) Uani 1 d . .
H15B H 0.3412(4) 1.2018(7) 0.4175(2) 0.079 Uiso 1 calc R .
C15E C 0.3208(4) 1.2463(6) 0.3623(2) 0.059(2) Uani 1 d . .
H15C H 0.3299(4) 1.3057(6) 0.3680(2) 0.071 Uiso 1 calc R .
C15F C 0.3002(3) 1.2204(5) 0.3238(2) 0.048(2) Uani 1 d . .
C15G C 0.2935(6) 1.3701(5) 0.3009(3) 0.093(3) Uani 1 d . .
H15D H 0.2832(6) 1.4031(5) 0.2767(3) 0.139 Uiso 1 calc R .
H15E H 0.3393(6) 1.3830(5) 0.3103(3) 0.139 Uiso 1 calc R .
H15F H 0.2621(6) 1.3864(5) 0.3212(3) 0.139 Uiso 1 calc R .
C15H C 0.2854(5) 0.9182(6) 0.3653(3) 0.072(2) Uani 1 d . .
H15G H 0.2746(5) 0.8617(6) 0.3535(3) 0.108 Uiso 1 calc R .
H15H H 0.2533(5) 0.9316(6) 0.3857(3) 0.108 Uiso 1 calc R .
H15I H 0.3307(5) 0.9165(6) 0.3773(3) 0.108 Uiso 1 calc R .
C16 C 0.3112(3) 1.0710(4) 0.2467(2) 0.0323(14) Uani 1 d . .
C17 C 0.3816(3) 1.0988(4) 0.2447(2) 0.040(2) Uani 1 d . .
C17A C 0.4206(4) 1.1654(5) 0.2705(2) 0.061(2) Uani 1 d . .
H17A H 0.3919(4) 1.1867(5) 0.2913(2) 0.091 Uiso 1 calc R .
H17B H 0.4343(4) 1.2143(5) 0.2541(2) 0.091 Uiso 1 calc R .
H17C H 0.4604(4) 1.1376(5) 0.2825(2) 0.091 Uiso 1 calc R .
C18 C 0.4093(3) 1.0570(4) 0.2126(2) 0.0361(14) Uani 1 d . .
C18A C 0.4803(3) 1.0626(5) 0.1976(2) 0.045(2) Uani 1 d . .
H18A H 0.4968(3) 1.1230(5) 0.2006(2) 0.054 Uiso 1 calc R .
H18B H 0.4795(3) 1.0481(5) 0.1691(2) 0.054 Uiso 1 calc R .
C18B C 0.5293(4) 1.0001(6) 0.2201(3) 0.074(3) Uani 1 d . .
H18C H 0.5741(4) 1.0059(6) 0.2095(3) 0.111 Uiso 1 calc R .
H18D H 0.5137(4) 0.9401(6) 0.2167(3) 0.111 Uiso 1 calc R .
H18E H 0.5310(4) 1.0149(6) 0.2482(3) 0.111 Uiso 1 calc R .
C19 C 0.3568(3) 1.0020(4) 0.1954(2) 0.0336(14) Uani 1 d . .
C20 C 0.3678(3) 0.9373(4) 0.1673(2) 0.0339(14) Uani 1 d . .
H20A H 0.4103(3) 0.9371(4) 0.1556(2) 0.041 Uiso 1 calc R .
O2 O 0.2820(3) 0.9846(3) 0.33513(15) 0.0583(13) Uani 1 d . .
O3 O 0.2873(3) 1.2779(3) 0.29277(15) 0.0592(14) Uani 1 d . .
Mn2 Mn 0.34666(4) 1.07368(6) 0.07838(3) 0.0270(2) Uani 1 d . .
Cl2 Cl 0.33341(8) 1.15815(11) 0.01700(5) 0.0417(4) Uani 1 d . .
N5 N 0.2494(2) 1.0336(3) 0.08117(14) 0.0305(11) Uani 1 d . .
N6 N 0.3337(2) 1.1662(3) 0.12118(14) 0.0339(12) Uani 1 d . .
N7 N 0.4470(2) 1.0972(3) 0.08747(14) 0.0284(11) Uani 1 d . .
N8 N 0.3642(2) 0.9572(3) 0.05071(14) 0.0273(10) Uani 1 d . .
C21 C 0.4274(3) 0.9243(4) 0.0426(2) 0.0265(12) Uani 1 d . .
C22 C 0.4213(3) 0.8415(4) 0.0214(2) 0.0297(13) Uani 1 d . .
C22A C 0.4817(3) 0.7883(4) 0.0078(2) 0.0360(14) Uani 1 d . .
H22A H 0.5143(3) 0.8286(4) -0.0037(2) 0.043 Uiso 1 calc R .
H22B H 0.4661(3) 0.7481(4) -0.0134(2) 0.043 Uiso 1 calc R .
C22B C 0.5183(4) 0.7344(6) 0.0408(2) 0.060(2) Uani 1 d . .
H22C H 0.5558(4) 0.7028(6) 0.0296(2) 0.090 Uiso 1 calc R .
H22D H 0.4869(4) 0.6928(6) 0.0519(2) 0.090 Uiso 1 calc R .
H22E H 0.5353(4) 0.7735(6) 0.0616(2) 0.090 Uiso 1 calc R .
C23 C 0.3537(3) 0.8237(4) 0.0161(2) 0.0303(13) Uani 1 d . .
C23A C 0.3250(3) 0.7393(4) -0.0011(2) 0.042(2) Uani 1 d . .
H23A H 0.2760(3) 0.7422(4) -0.0019(2) 0.063 Uiso 1 calc R .
H23B H 0.3398(3) 0.6902(4) 0.0154(2) 0.063 Uiso 1 calc R .
H23C H 0.3408(3) 0.7312(4) -0.0280(2) 0.063 Uiso 1 calc R .
C24 C 0.3168(3) 0.8983(4) 0.0331(2) 0.0279(13) Uani 1 d . .
C25 C 0.2465(3) 0.9127(4) 0.0316(2) 0.0295(13) Uani 1 d . .
C26 C 0.2149(3) 0.9776(4) 0.0546(2) 0.0300(13) Uani 1 d . .
C27 C 0.1412(3) 0.9905(4) 0.0586(2) 0.0357(15) Uani 1 d . .
C27A C 0.0827(3) 0.9518(5) 0.0338(2) 0.051(2) Uani 1 d . .
H27A H 0.1003(3) 0.9136(5) 0.0135(2) 0.076 Uiso 1 calc R .
H27B H 0.0568(3) 0.9989(5) 0.0212(2) 0.076 Uiso 1 calc R .
H27C H 0.0538(3) 0.9183(5) 0.0509(2) 0.076 Uiso 1 calc R .
C28 C 0.1339(3) 1.0473(4) 0.0899(2) 0.0363(15) Uani 1 d . .
C28A C 0.0687(3) 1.0808(4) 0.1071(2) 0.045(2) Uani 1 d . .
H28A H 0.0759(3) 1.0894(4) 0.1358(2) 0.055 Uiso 1 calc R .
H28B H 0.0337(3) 1.0358(4) 0.1032(2) 0.055 Uiso 1 calc R .
C28B C 0.0433(4) 1.1669(6) 0.0884(3) 0.073(3) Uani 1 d . .
H28C H 0.0017(4) 1.1844(6) 0.1007(3) 0.109 Uiso 1 calc R .
H28D H 0.0349(4) 1.1587(6) 0.0600(3) 0.109 Uiso 1 calc R .
H28E H 0.0772(4) 1.2123(6) 0.0927(3) 0.109 Uiso 1 calc R .
C29 C 0.2007(3) 1.0749(4) 0.1035(2) 0.0331(14) Uani 1 d . .
C30 C 0.2136(3) 1.1361(4) 0.1330(2) 0.0378(15) Uani 1 d . .
H30A H 0.1774(3) 1.1504(4) 0.1493(2) 0.045 Uiso 1 calc R .
C31 C 0.2741(3) 1.1789(4) 0.1414(2) 0.0367(15) Uani 1 d . .
C32 C 0.2815(3) 1.2519(4) 0.1687(2) 0.043(2) Uani 1 d . .
C32A C 0.2260(4) 1.2828(6) 0.1955(2) 0.060(2) Uani 1 d . .
H32A H 0.2467(4) 1.3057(6) 0.2204(2) 0.072 Uiso 1 calc R .
H32B H 0.1978(4) 1.2325(6) 0.2023(2) 0.072 Uiso 1 calc R .
C32B C 0.1811(5) 1.3540(6) 0.1764(3) 0.081(3) Uani 1 d . .
H32C H 0.1468(5) 1.3712(6) 0.1948(3) 0.121 Uiso 1 calc R .
H32D H 0.1596(5) 1.3314(6) 0.1521(3) 0.121 Uiso 1 calc R .
H32E H 0.2086(5) 1.4046(6) 0.1701(3) 0.121 Uiso 1 calc R .
C33 C 0.3435(3) 1.2881(5) 0.1640(2) 0.046(2) Uani 1 d . .
C33A C 0.3706(4) 1.3679(6) 0.1864(3) 0.069(3) Uani 1 d . .
H33A H 0.4159(4) 1.3809(6) 0.1779(3) 0.104 Uiso 1 calc R .
H33B H 0.3719(4) 1.3560(6) 0.2148(3) 0.104 Uiso 1 calc R .
H33C H 0.3414(4) 1.4178(6) 0.1808(3) 0.104 Uiso 1 calc R .
C34 C 0.3778(3) 1.2325(4) 0.1345(2) 0.0367(15) Uani 1 d . .
C35 C 0.4455(3) 1.2406(4) 0.1228(2) 0.0343(14) Uani 1 d . .
C35A C 0.4814(3) 1.3272(4) 0.1309(2) 0.043(2) Uani 1 d . .
C35B C 0.5203(3) 1.3457(5) 0.1656(2) 0.048(2) Uani 1 d . .
C35C C 0.5476(4) 1.4288(6) 0.1732(3) 0.068(2) Uani 1 d . .
H35A H 0.5734(4) 1.4396(6) 0.1968(3) 0.082 Uiso 1 calc R .
C35D C 0.5366(5) 1.4935(6) 0.1463(4) 0.080(3) Uani 1 d . .
H35B H 0.5531(5) 1.5501(6) 0.1522(4) 0.096 Uiso 1 calc R .
C35E C 0.5024(5) 1.4797(5) 0.1109(3) 0.078(3) Uani 1 d . .
H35C H 0.4971(5) 1.5254(5) 0.0922(3) 0.094 Uiso 1 calc R .
C35F C 0.4746(5) 1.3951(5) 0.1028(2) 0.061(2) Uani 1 d . .
C35G C 0.4510(8) 1.4351(8) 0.0358(3) 0.129(5) Uani 1 d . .
H35D H 0.4263(8) 1.4157(8) 0.0119(3) 0.193 Uiso 1 calc R .
H35E H 0.4988(8) 1.4391(8) 0.0304(3) 0.193 Uiso 1 calc R .
H35F H 0.4346(8) 1.4923(8) 0.0437(3) 0.193 Uiso 1 calc R .
C35H C 0.5790(4) 1.2880(7) 0.2252(3) 0.072(2) Uani 1 d . .
H35G H 0.5805(4) 1.2349(7) 0.2411(3) 0.108 Uiso 1 calc R .
H35H H 0.5655(4) 1.3370(7) 0.2416(3) 0.108 Uiso 1 calc R .
H35I H 0.6233(4) 1.2994(7) 0.2149(3) 0.108 Uiso 1 calc R .
C36 C 0.4784(3) 1.1739(4) 0.1019(2) 0.0307(13) Uani 1 d . .
C37 C 0.5515(3) 1.1674(4) 0.0951(2) 0.0340(14) Uani 1 d . .
C37A C 0.6063(3) 1.2333(5) 0.1062(2) 0.046(2) Uani 1 d . .
H37A H 0.5861(3) 1.2847(5) 0.1180(2) 0.069 Uiso 1 calc R .
H37B H 0.6295(3) 1.2505(5) 0.0824(2) 0.069 Uiso 1 calc R .
H37C H 0.6383(3) 1.2070(5) 0.1252(2) 0.069 Uiso 1 calc R .
C38 C 0.5624(3) 1.0880(4) 0.0778(2) 0.0309(13) Uani 1 d . .
C38A C 0.6288(3) 1.0456(4) 0.0678(2) 0.0395(15) Uani 1 d . .
H38A H 0.6228(3) 1.0126(4) 0.0429(2) 0.047 Uiso 1 calc R .
H38B H 0.6626(3) 1.0915(4) 0.0636(2) 0.047 Uiso 1 calc R .
C38B C 0.6546(4) 0.9845(7) 0.1004(3) 0.081(3) Uani 1 d . .
H38C H 0.6971(4) 0.9588(7) 0.0928(3) 0.122 Uiso 1 calc R .
H38D H 0.6218(4) 0.9382(7) 0.1042(3) 0.122 Uiso 1 calc R .
H38E H 0.6615(4) 1.0172(7) 0.1250(3) 0.122 Uiso 1 calc R .
C39 C 0.4980(3) 1.0450(4) 0.0718(2) 0.0294(13) Uani 1 d . .
C40 C 0.4886(3) 0.9654(4) 0.0520(2) 0.0288(13) Uani 1 d . .
H40A H 0.5279(3) 0.9364(4) 0.0440(2) 0.035 Uiso 1 calc R .
O4 O 0.5298(2) 1.2769(3) 0.19183(15) 0.0520(12) Uani 1 d . .
O5 O 0.4411(4) 1.3721(4) 0.0680(2) 0.088(2) Uani 1 d . .
O1 O 0.1698(2) 0.7720(3) 0.05737(11) 0.0334(9) Uani 1 d . .
C41 C 0.1378(3) 0.6994(4) 0.0733(2) 0.0320(14) Uani 1 d . .
C42 C 0.1358(3) 0.6998(4) 0.1154(2) 0.0298(13) Uani 1 d . .
C43 C 0.1108(3) 0.6253(4) 0.1340(2) 0.043(2) Uani 1 d . .
H43A H 0.1101(3) 0.6230(4) 0.1619(2) 0.052 Uiso 1 calc R .
C44 C 0.0869(4) 0.5544(4) 0.1117(2) 0.052(2) Uani 1 d . .
H44A H 0.0718(4) 0.5036(4) 0.1246(2) 0.062 Uiso 1 calc R .
C45 C 0.0854(4) 0.5586(5) 0.0703(2) 0.049(2) Uani 1 d . .
H45A H 0.0672(4) 0.5112(5) 0.0556(2) 0.059 Uiso 1 calc R .
C46 C 0.1103(3) 0.6318(4) 0.0499(2) 0.0366(14) Uani 1 d . .
C47 C 0.1054(3) 0.6376(4) 0.0042(2) 0.044(2) Uani 1 d . .
C47A C 0.0291(4) 0.6364(6) -0.0094(3) 0.071(3) Uani 1 d . .
H47A H 0.0252(4) 0.6401(6) -0.0382(3) 0.106 Uiso 1 calc R .
H47B H 0.0063(4) 0.6862(6) 0.0022(3) 0.106 Uiso 1 calc R .
H47C H 0.0085(4) 0.5824(6) -0.0005(3) 0.106 Uiso 1 calc R .
C47B C 0.1431(6) 0.5588(5) -0.0139(2) 0.081(3) Uani 1 d . .
H47D H 0.1401(6) 0.5624(5) -0.0428(2) 0.122 Uiso 1 calc R .
H47E H 0.1227(6) 0.5044(5) -0.0053(2) 0.122 Uiso 1 calc R .
H47F H 0.1903(6) 0.5602(5) -0.0050(2) 0.122 Uiso 1 calc R .
C48 C 0.1377(3) 0.7232(4) -0.0101(2) 0.0374(15) Uani 1 d . .
C49 C 0.1386(3) 0.7451(5) -0.0511(2) 0.049(2) Uani 1 d . .
H49A H 0.1184(3) 0.7066(5) -0.0699(2) 0.059 Uiso 1 calc R .
C50 C 0.1684(4) 0.8215(5) -0.0644(2) 0.051(2) Uani 1 d . .
H50A H 0.1661(4) 0.8357(5) -0.0917(2) 0.061 Uiso 1 calc R .
C51 C 0.2018(3) 0.8772(5) -0.0374(2) 0.042(2) Uani 1 d . .
H51A H 0.2224(3) 0.9287(5) -0.0466(2) 0.051 Uiso 1 calc R .
C52 C 0.2050(3) 0.8572(4) 0.0033(2) 0.0315(13) Uani 1 d . .
C53 C 0.1701(3) 0.7822(4) 0.0162(2) 0.0296(13) Uani 1 d . .
C1S C 0.1727(5) 0.2923(8) 0.4629(3) 0.093(3) Uani 1 d . .
H1SA H 0.2129(5) 0.2863(8) 0.4812(3) 0.112 Uiso 1 calc R .
Cl1S Cl 0.1456(2) 0.1866(2) 0.44596(10) 0.1139(10) Uani 1 d . .
Cl2S Cl 0.1945(2) 0.3510(3) 0.41961(11) 0.1410(15) Uani 1 d . .
Cl3S Cl 0.1109(2) 0.3455(3) 0.48609(11) 0.1314(13) Uani 1 d . .
C2S C 0.2759(6) 0.1399(7) 0.5516(3) 0.094(3) Uani 1 d . .
H2SA H 0.3101(6) 0.1861(7) 0.5573(3) 0.112 Uiso 1 calc R .
Cl4S Cl 0.2841(2) 0.1041(2) 0.50128(10) 0.1139(10) Uani 1 d . .
Cl5S Cl 0.1943(2) 0.1860(2) 0.55684(11) 0.1204(11) Uani 1 d . .
Cl6S Cl 0.2899(2) 0.0529(2) 0.58561(12) 0.1325(13) Uani 1 d . .
C3S C 0.0893(4) 0.8855(6) 0.3269(2) 0.066(2) Uani 1 d . .
H3SA H 0.1189(4) 0.9030(6) 0.3050(2) 0.080 Uiso 1 calc R .
Cl7S Cl 0.10940(14) 0.7763(2) 0.34077(7) 0.0866(7) Uani 1 d . .
Cl8S Cl 0.10244(14) 0.9597(2) 0.36701(8) 0.0872(7) Uani 1 d . .
Cl9S Cl 0.00407(14) 0.8938(2) 0.30912(9) 0.0958(8) Uani 1 d . .
C4S C 0.2399(5) 0.6241(5) 0.2584(3) 0.068(2) Uani 1 d . .
H4SA H 0.2257(5) 0.6858(5) 0.2538(3) 0.082 Uiso 1 calc R .
Cl10 Cl 0.3002(2) 0.5953(2) 0.22297(9) 0.1100(10) Uani 1 d . .
Cl11 Cl 0.2756(2) 0.6148(2) 0.30651(8) 0.0955(8) Uani 1 d . .
Cl12 Cl 0.16872(15) 0.5554(2) 0.25228(11) 0.1125(10) Uani 1 d . .

loop_
_atom_type_symbol
_atom_type_description
_atom_type_scat_dispersion_real
_atom_type_scat_dispersion_imag
_atom_type_scat_source
C C 0.0033 0.0016 'International Tables Vol C Tables 4.2.6.8 and 6.1.1.4'
H H 0.0000 0.0000 'International Tables Vol C Tables 4.2.6.8 and 6.1.1.4'
N N 0.0061 0.0033 'International Tables Vol C Tables 4.2.6.8 and 6.1.1.4'
O O 0.0106 0.0060 'International Tables Vol C Tables 4.2.6.8 and 6.1.1.4'
Cl Cl 0.1484 0.1585 'International Tables Vol C Tables 4.2.6.8 and 6.1.1.4'
Mn Mn 0.3368 0.7283 'International Tables Vol C Tables 4.2.6.8 and 6.1.1.4'

loop_
_geom_angle_atom_site_label_1
_geom_angle_atom_site_label_2
_geom_angle_atom_site_label_3
_geom_angle
_geom_angle_site_symmetry_1
_geom_angle_site_symmetry_3
_geom_angle_publ_flag
N4A Mn1 N2A 168.3(2) . . ?
N4A Mn1 N1A 86.6(2) . . ?
N2A Mn1 N1A 91.9(2) . . ?
N4A Mn1 N3A 91.7(2) . . ?
N2A Mn1 N3A 86.4(2) . . ?
N1A Mn1 N3A 163.1(2) . . ?
N4A Mn1 Cl1 97.37(14) . . ?
N2A Mn1 Cl1 94.31(14) . . ?
N1A Mn1 Cl1 98.19(14) . . ?
N3A Mn1 Cl1 98.66(14) . . ?
C9 N1A C6 106.2(5) . . ?
C9 N1A Mn1 125.2(4) . . ?
C6 N1A Mn1 128.6(4) . . ?
C11 N2A C14 106.0(5) . . ?
C11 N2A Mn1 125.1(4) . . ?
C14 N2A Mn1 126.2(4) . . ?
C19 N3A C16 106.9(5) . . ?
C19 N3A Mn1 125.2(4) . . ?
C16 N3A Mn1 127.7(4) . . ?
C1 N4A C4 106.1(4) . . ?
C1 N4A Mn1 124.8(4) . . ?
C4 N4A Mn1 126.6(4) . . ?
N4A C1 C20 125.2(5) . . ?
N4A C1 C2 110.0(5) . . ?
C20 C1 C2 124.7(5) . . ?
C3 C2 C1 107.8(5) . . ?
C3 C2 C2A 127.8(6) . . ?
C1 C2 C2A 124.3(6) . . ?
C2 C2A C2B 113.8(5) . . ?
C2 C3 C4 106.9(5) . . ?
C2 C3 C3A 124.1(6) . . ?
C4 C3 C3A 128.8(6) . . ?
N4A C4 C5 123.2(5) . . ?
N4A C4 C3 108.8(5) . . ?
C5 C4 C3 127.5(5) . . ?
C4 C5 C6 123.6(5) . . ?
C4 C5 C42 118.8(5) . . ?
C6 C5 C42 117.6(5) . . ?
N1A C6 C5 123.5(5) . . ?
N1A C6 C7 109.4(5) . . ?
C5 C6 C7 127.0(5) . . ?
C8 C7 C6 106.8(5) . . ?
C8 C7 C7A 123.5(5) . . ?
C6 C7 C7A 129.5(5) . . ?
C7 C8 C9 107.0(5) . . ?
C7 C8 C8A 128.6(6) . . ?
C9 C8 C8A 124.4(5) . . ?
C8 C8A C8B 115.6(6) . . ?
N1A C9 C10 124.7(5) . . ?
N1A C9 C8 110.5(5) . . ?
C10 C9 C8 124.7(5) . . ?
C9 C10 C11 127.4(5) . . ?
N2A C11 C10 124.7(5) . . ?
N2A C11 C12 110.5(5) . . ?
C10 C11 C12 124.7(5) . . ?
C13 C12 C11 106.9(5) . . ?
C13 C12 C12A 128.1(6) . . ?
C11 C12 C12A 125.0(6) . . ?
C12 C12A C12B 112.3(7) . . ?
C12 C13 C14 107.3(5) . . ?
C12 C13 C13A 123.9(6) . . ?
C14 C13 C13A 128.7(6) . . ?
N2A C14 C15 123.8(5) . . ?
N2A C14 C13 109.1(5) . . ?
C15 C14 C13 127.0(5) . . ?
C16 C15 C14 123.5(5) . . ?
C16 C15 C15A 119.1(5) . . ?
C14 C15 C15A 117.1(5) . . ?
C15B C15A C15F 117.6(6) . . ?
C15B C15A C15 117.7(6) . . ?
C15F C15A C15 124.6(6) . . ?
O2 C15B C15C 123.8(7) . . ?
O2 C15B C15A 114.4(6) . . ?
C15C C15B C15A 121.7(7) . . ?
C15D C15C C15B 118.1(8) . . ?
C15E C15D C15C 122.7(7) . . ?
C15D C15E C15F 119.0(8) . . ?
O3 C15F C15E 124.0(7) . . ?
O3 C15F C15A 115.0(6) . . ?
C15E C15F C15A 120.9(7) . . ?
N3A C16 C15 123.8(5) . . ?
N3A C16 C17 108.4(5) . . ?
C15 C16 C17 127.8(5) . . ?
C18 C17 C16 108.0(5) . . ?
C18 C17 C17A 122.8(6) . . ?
C16 C17 C17A 129.1(6) . . ?
C17 C18 C19 106.2(5) . . ?
C17 C18 C18A 129.3(6) . . ?
C19 C18 C18A 124.5(6) . . ?
C18 C18A C18B 112.3(6) . . ?
C20 C19 N3A 124.9(5) . . ?
C20 C19 C18 123.9(5) . . ?
N3A C19 C18 110.5(5) . . ?
C19 C20 C1 126.5(5) . . ?
C15B O2 C15H 118.5(6) . . ?
C15F O3 C15G 117.7(6) . . ?
N5 Mn2 N7 166.6(2) . . ?
N5 Mn2 N6 91.9(2) . . ?
N7 Mn2 N6 85.3(2) . . ?
N5 Mn2 N8 86.3(2) . . ?
N7 Mn2 N8 92.4(2) . . ?
N6 Mn2 N8 162.2(2) . . ?
N5 Mn2 Cl2 97.09(14) . . ?
N7 Mn2 Cl2 96.34(14) . . ?
N6 Mn2 Cl2 102.61(15) . . ?
N8 Mn2 Cl2 95.17(14) . . ?
C29 N5 C26 106.7(5) . . ?
C29 N5 Mn2 124.4(4) . . ?
C26 N5 Mn2 126.9(4) . . ?
C31 N6 C34 105.9(5) . . ?
C31 N6 Mn2 124.6(4) . . ?
C34 N6 Mn2 129.4(4) . . ?
C39 N7 C36 106.6(4) . . ?
C39 N7 Mn2 123.8(4) . . ?
C36 N7 Mn2 128.3(4) . . ?
C21 N8 C24 106.3(4) . . ?
C21 N8 Mn2 125.0(4) . . ?
C24 N8 Mn2 128.5(4) . . ?
N8 C21 C40 125.5(5) . . ?
N8 C21 C22 110.5(5) . . ?
C40 C21 C22 123.9(5) . . ?
C23 C22 C21 107.4(5) . . ?
C23 C22 C22A 128.8(5) . . ?
C21 C22 C22A 123.8(5) . . ?
C22 C22A C22B 114.9(5) . . ?
C22 C23 C24 106.9(5) . . ?
C22 C23 C23A 124.8(5) . . ?
C24 C23 C23A 128.1(5) . . ?
C25 C24 N8 123.9(5) . . ?
C25 C24 C23 127.4(5) . . ?
N8 C24 C23 108.7(5) . . ?
C24 C25 C26 123.0(5) . . ?
C24 C25 C52 117.2(5) . . ?
C26 C25 C52 119.9(5) . . ?
N5 C26 C25 124.1(5) . . ?
N5 C26 C27 108.8(5) . . ?
C25 C26 C27 126.7(5) . . ?
C28 C27 C26 106.5(5) . . ?
C28 C27 C27A 124.3(6) . . ?
C26 C27 C27A 129.2(6) . . ?
C27 C28 C29 107.8(5) . . ?
C27 C28 C28A 128.0(6) . . ?
C29 C28 C28A 124.2(6) . . ?
C28 C28A C28B 113.9(6) . . ?
C30 C29 N5 125.4(5) . . ?
C30 C29 C28 124.7(5) . . ?
N5 C29 C28 109.9(5) . . ?
C29 C30 C31 127.0(6) . . ?
C30 C31 N6 125.3(6) . . ?
C30 C31 C32 124.0(6) . . ?
N6 C31 C32 110.2(6) . . ?
C33 C32 C31 108.2(6) . . ?
C33 C32 C32A 128.0(6) . . ?
C31 C32 C32A 123.7(6) . . ?
C32 C32A C32B 113.0(7) . . ?
C32 C33 C34 106.2(6) . . ?
C32 C33 C33A 125.1(6) . . ?
C34 C33 C33A 128.7(6) . . ?
N6 C34 C35 124.0(5) . . ?
N6 C34 C33 109.4(5) . . ?
C35 C34 C33 126.5(6) . . ?
C36 C35 C34 122.4(5) . . ?
C36 C35 C35A 119.6(5) . . ?
C34 C35 C35A 117.8(5) . . ?
C35B C35A C35F 116.6(7) . . ?
C35B C35A C35 124.3(6) . . ?
C35F C35A C35 119.0(6) . . ?
O4 C35B C35C 121.9(7) . . ?
O4 C35B C35A 116.0(6) . . ?
C35C C35B C35A 122.1(8) . . ?
C35D C35C C35B 119.1(9) . . ?
C35C C35D C35E 122.3(9) . . ?
C35D C35E C35F 118.9(9) . . ?
O5 C35F C35A 114.7(7) . . ?
O5 C35F C35E 124.7(8) . . ?
C35A C35F C35E 120.7(8) . . ?
N7 C36 C35 124.5(5) . . ?
N7 C36 C37 108.4(5) . . ?
C35 C36 C37 126.8(5) . . ?
C38 C37 C36 107.3(5) . . ?
C38 C37 C37A 124.7(6) . . ?
C36 C37 C37A 127.9(5) . . ?
C37 C38 C39 108.1(5) . . ?
C37 C38 C38A 128.8(6) . . ?
C39 C38 C38A 123.1(5) . . ?
C38B C38A C38 112.1(6) . . ?
C40 C39 N7 126.0(5) . . ?
C40 C39 C38 124.4(5) . . ?
N7 C39 C38 109.6(5) . . ?
C21 C40 C39 126.9(5) . . ?
C35B O4 C35H 118.3(6) . . ?
C35F O5 C35G 112.9(8) . . ?
C41 O1 C53 119.1(4) . . ?
O1 C41 C46 123.1(5) . . ?
O1 C41 C42 114.0(5) . . ?
C46 C41 C42 122.9(5) . . ?
C43 C42 C41 117.6(5) . . ?
C43 C42 C5 121.9(5) . . ?
C41 C42 C5 120.4(5) . . ?
C44 C43 C42 120.9(6) . . ?
C43 C44 C45 119.9(6) . . ?
C44 C45 C46 121.8(6) . . ?
C41 C46 C45 116.5(6) . . ?
C41 C46 C47 122.0(6) . . ?
C45 C46 C47 121.4(6) . . ?
C46 C47 C48 110.3(5) . . ?
C46 C47 C47B 109.4(6) . . ?
C48 C47 C47B 108.9(6) . . ?
C46 C47 C47A 108.6(6) . . ?
C48 C47 C47A 109.1(6) . . ?
C47B C47 C47A 110.6(7) . . ?
C53 C48 C49 116.2(6) . . ?
C53 C48 C47 122.3(5) . . ?
C49 C48 C47 121.5(6) . . ?
C50 C49 C48 122.0(6) . . ?
C49 C50 C51 120.1(6) . . ?
C50 C51 C52 120.4(6) . . ?
C51 C52 C53 118.1(5) . . ?
C51 C52 C25 120.1(5) . . ?
C53 C52 C25 121.8(5) . . ?
O1 C53 C48 122.5(5) . . ?
O1 C53 C52 114.5(5) . . ?
C48 C53 C52 123.0(5) . . ?
Cl3S C1S Cl2S 109.7(7) . . ?
Cl3S C1S Cl1S 111.5(6) . . ?
Cl2S C1S Cl1S 105.8(6) . . ?
Cl6S C2S Cl5S 110.9(7) . . ?
Cl6S C2S Cl4S 111.4(6) . . ?
Cl5S C2S Cl4S 109.1(6) . . ?
Cl7S C3S Cl8S 111.9(4) . . ?
Cl7S C3S Cl9S 111.0(5) . . ?
Cl8S C3S Cl9S 108.9(5) . . ?
Cl11 C4S Cl12 110.8(5) . . ?
Cl11 C4S Cl10 109.9(5) . . ?
Cl12 C4S Cl10 109.3(5) . . ?

loop_
_geom_bond_atom_site_label_1
_geom_bond_atom_site_label_2
_geom_bond_distance
_geom_bond_site_symmetry_2
_geom_bond_publ_flag
Mn1 N4A 1.996(5) . ?
Mn1 N2A 1.999(5) . ?
Mn1 N1A 2.015(5) . ?
Mn1 N3A 2.015(5) . ?
Mn1 Cl1 2.400(2) . ?
N1A C9 1.375(7) . ?
N1A C6 1.380(7) . ?
N2A C11 1.375(7) . ?
N2A C14 1.386(7) . ?
N3A C19 1.376(7) . ?
N3A C16 1.377(8) . ?
N4A C1 1.371(7) . ?
N4A C4 1.385(7) . ?
C1 C20 1.378(8) . ?
C1 C2 1.426(8) . ?
C2 C3 1.341(8) . ?
C2 C2A 1.508(8) . ?
C2A C2B 1.508(9) . ?
C3 C4 1.450(8) . ?
C3 C3A 1.495(9) . ?
C4 C5 1.389(8) . ?
C5 C6 1.408(8) . ?
C5 C42 1.488(8) . ?
C6 C7 1.452(8) . ?
C7 C8 1.366(8) . ?
C7 C7A 1.494(8) . ?
C8 C9 1.432(8) . ?
C8 C8A 1.502(8) . ?
C8A C8B 1.509(10) . ?
C9 C10 1.378(8) . ?
C10 C11 1.379(8) . ?
C11 C12 1.423(8) . ?
C12 C13 1.359(9) . ?
C12 C12A 1.493(9) . ?
C12A C12B 1.507(11) . ?
C13 C14 1.442(8) . ?
C13 C13A 1.503(9) . ?
C14 C15 1.392(8) . ?
C15 C16 1.392(8) . ?
C15 C15A 1.496(8) . ?
C15A C15B 1.391(10) . ?
C15A C15F 1.398(9) . ?
C15B O2 1.362(9) . ?
C15B C15C 1.386(10) . ?
C15C C15D 1.367(12) . ?
C15D C15E 1.358(12) . ?
C15E C15F 1.384(10) . ?
C15F O3 1.363(9) . ?
C15G O3 1.420(9) . ?
C15H O2 1.416(9) . ?
C16 C17 1.446(8) . ?
C17 C18 1.366(9) . ?
C17 C17A 1.510(9) . ?
C18 C19 1.426(8) . ?
C18 C18A 1.495(9) . ?
C18A C18B 1.522(10) . ?
C19 C20 1.373(9) . ?
Mn2 N5 2.004(5) . ?
Mn2 N7 2.010(4) . ?
Mn2 N6 2.014(5) . ?
Mn2 N8 2.017(5) . ?
Mn2 Cl2 2.409(2) . ?
N5 C29 1.378(7) . ?
N5 C26 1.380(7) . ?
N6 C31 1.379(8) . ?
N6 C34 1.384(8) . ?
N7 C39 1.387(7) . ?
N7 C36 1.388(7) . ?
N8 C21 1.368(7) . ?
N8 C24 1.397(7) . ?
C21 C40 1.376(8) . ?
C21 C22 1.436(8) . ?
C22 C23 1.357(8) . ?
C22 C22A 1.512(8) . ?
C22A C22B 1.523(9) . ?
C23 C24 1.460(8) . ?
C23 C23A 1.497(8) . ?
C24 C25 1.394(8) . ?
C25 C26 1.400(8) . ?
C25 C52 1.481(8) . ?
C26 C27 1.467(8) . ?
C27 C28 1.357(9) . ?
C27 C27A 1.506(9) . ?
C28 C29 1.433(9) . ?
C28 C28A 1.502(8) . ?
C28A C28B 1.516(10) . ?
C29 C30 1.363(9) . ?
C30 C31 1.369(9) . ?
C31 C32 1.430(9) . ?
C32 C33 1.346(9) . ?
C32 C32A 1.504(9) . ?
C32A C32B 1.515(12) . ?
C33 C34 1.468(9) . ?
C33 C33A 1.501(10) . ?
C34 C35 1.401(9) . ?
C35 C36 1.391(8) . ?
C35 C35A 1.504(9) . ?
C35A C35B 1.387(10) . ?
C35A C35F 1.389(10) . ?
C35B O4 1.362(9) . ?
C35B C35C 1.384(10) . ?
C35C C35D 1.335(13) . ?
C35D C35E 1.349(14) . ?
C35E C35F 1.410(12) . ?
C35F O5 1.354(10) . ?
C35G O5 1.449(12) . ?
C35H O4 1.452(9) . ?
C36 C37 1.459(8) . ?
C37 C38 1.347(9) . ?
C37 C37A 1.499(8) . ?
C38 C39 1.427(8) . ?
C38 C38A 1.497(8) . ?
C38A C38B 1.495(10) . ?
C39 C40 1.379(8) . ?
O1 C41 1.376(7) . ?
O1 C53 1.376(7) . ?
C41 C46 1.379(8) . ?
C41 C42 1.402(8) . ?
C42 C43 1.379(9) . ?
C43 C44 1.372(9) . ?
C44 C45 1.374(10) . ?
C45 C46 1.393(9) . ?
C46 C47 1.518(9) . ?
C47 C48 1.521(9) . ?
C47 C47B 1.534(10) . ?
C47 C47A 1.546(10) . ?
C48 C53 1.384(8) . ?
C48 C49 1.402(9) . ?
C49 C50 1.371(10) . ?
C50 C51 1.377(10) . ?
C51 C52 1.384(9) . ?
C52 C53 1.396(8) . ?
C1S Cl3S 1.662(12) . ?
C1S Cl2S 1.754(11) . ?
C1S Cl1S 1.766(11) . ?
C2S Cl6S 1.747(10) . ?
C2S Cl5S 1.758(12) . ?
C2S Cl4S 1.767(11) . ?
C3S Cl7S 1.751(9) . ?
C3S Cl8S 1.753(9) . ?
C3S Cl9S 1.755(9) . ?
C4S Cl11 1.729(9) . ?
C4S Cl12 1.743(9) . ?
C4S Cl10 1.749(9) . ?
